data_7061530
loop_
_publ_author_name
'Yan, Li'
'Li, Zhongkui'
'Xiong, Yan'
'Zhong, Xue'
'Peng, Shaochun'
'Li, Hui'

_publ_section_title
;
 Zinc(ii) Schiff base complexes as dual probes for the detection of NH4+
 and HPO42&#x2212; ions
;
_journal_issue 27
_journal_name_full 'New Journal of Chemistry'
_journal_page_first 12910
_journal_page_last 12917
_journal_paper_doi 10.1039/D2NJ01686A
_journal_volume 46
_journal_year 2022
_chemical_formula_moiety 'C10 H10 Cl N O4 Zn'
_chemical_formula_sum 'C10 H10 Cl N O4 Zn'
_chemical_formula_weight 309.01
_space_group_crystal_system tetragonal
_space_group_IT_number 88
_space_group_name_Hall '-I 4ad'
_space_group_name_H-M_alt 'I 41/a :2'
_atom_sites_solution_hydrogens mixed
_audit_creation_date 2022-04-28
_audit_creation_method
;
Olex2 1.5
(compiled 2021.08.20 svn.r13c46975 for OlexSys, GUI svn.r6405)
;
_audit_update_record
;
2022-04-29 deposited with the CCDC.	2022-05-19 downloaded from the CCDC.
;
_cell_angle_alpha 90
_cell_angle_beta 90
_cell_angle_gamma 90
_cell_formula_units_Z 16
_cell_length_a 23.2647(18)
_cell_length_b 23.2647(18)
_cell_length_c 9.6364(7)
_cell_measurement_reflns_used 5764
_cell_measurement_temperature 296(2)
_cell_measurement_theta_max 24.60
_cell_measurement_theta_min 2.29
_cell_volume 5215.7(7)
_computing_cell_refinement 'SAINT v8.34A (Bruker, 2013)'
_computing_data_collection 'Bruker APEX2'
_computing_data_reduction 'SAINT v8.34A (Bruker, 2013)'
_computing_molecular_graphics 'Olex2 1.5 (Dolomanov et al., 2009)'
_computing_publication_material 'Olex2 1.5 (Dolomanov et al., 2009)'
_computing_structure_refinement 'SHELXL 2018/3 (Sheldrick, 2015)'
_diffrn_ambient_temperature 296.15
_diffrn_measured_fraction_theta_full 0.999
_diffrn_measured_fraction_theta_max 0.998
_diffrn_measurement_device_type 'Bruker APEX-II CCD'
_diffrn_measurement_method '\f and \w scans'
_diffrn_radiation_type MoK\a
_diffrn_radiation_wavelength 0.71073
_diffrn_reflns_av_R_equivalents 0.0912
_diffrn_reflns_av_unetI/netI 0.0398
_diffrn_reflns_Laue_measured_fraction_full 0.999
_diffrn_reflns_Laue_measured_fraction_max 0.998
_diffrn_reflns_limit_h_max 27
_diffrn_reflns_limit_h_min -27
_diffrn_reflns_limit_k_max 27
_diffrn_reflns_limit_k_min -27
_diffrn_reflns_limit_l_max 11
_diffrn_reflns_limit_l_min -11
_diffrn_reflns_number 22090
_diffrn_reflns_point_group_measured_fraction_full 0.999
_diffrn_reflns_point_group_measured_fraction_max 0.998
_diffrn_reflns_theta_full 24.971
_diffrn_reflns_theta_max 24.971
_diffrn_reflns_theta_min 1.751
_diffrn_source_current 35.0
_diffrn_source_power 1.575
_diffrn_source_voltage 45.0
_diffrn_standards_number 0
_exptl_absorpt_coefficient_mu 2.089
_exptl_absorpt_correction_type none
_exptl_crystal_colour colourless
_exptl_crystal_colour_primary colourless
_exptl_crystal_density_diffrn 1.574
_exptl_crystal_description cuboid
_exptl_crystal_F_000 2496
_refine_diff_density_max 0.561
_refine_diff_density_min -0.466
_refine_diff_density_rms 0.081
_refine_ls_extinction_method none
_refine_ls_goodness_of_fit_ref 1.083
_refine_ls_hydrogen_treatment mixed
_refine_ls_matrix_type full
_refine_ls_number_parameters 159
_refine_ls_number_reflns 2287
_refine_ls_number_restraints 1
_refine_ls_restrained_S_all 1.083
_refine_ls_R_factor_all 0.0532
_refine_ls_R_factor_gt 0.0408
_refine_ls_shift/su_max 0.001
_refine_ls_shift/su_mean 0.000
_refine_ls_structure_factor_coef Fsqd
_refine_ls_weighting_details 'w=1/[\s^2^(Fo^2^)+(0.0719P)^2^+0.5183P] where P=(Fo^2^+2Fc^2^)/3'
_refine_ls_weighting_scheme calc
_refine_ls_wR_factor_gt 0.1118
_refine_ls_wR_factor_ref 0.1165
_reflns_Friedel_coverage 0.000
_reflns_number_gt 1818
_reflns_number_total 2287
_reflns_threshold_expression 'I > 2\s(I)'
_cod_data_source_file d2nj01686a2.cif
_cod_data_source_block 1_CCDC1
_cod_depositor_comments 'Adding full bibliography for 7061529--7061531.cif.'
_cod_original_cell_volume 5215.7(9)
_cod_original_sg_symbol_H-M 'I 41/a'
_cod_database_code 7061530
_shelx_shelxl_version_number 2018/3
_shelx_space_group_comment
;
The symmetry employed for this shelxl refinement is uniquely defined
by the following loop, which should always be used as a source of
symmetry information in preference to the above space-group names.
They are only intended as comments.
;
_olex2_refinement_description
;
1. Fixed Uiso
 At 1.2 times of:
  All C(H) groups
 At 1.5 times of:
  All C(H,H,H) groups, All O(H) groups
2. Restrained distances
 H3B-O3
 0.85 with sigma of 0.001
3.a Ternary CH refined with riding coordinates:
 C8(H8)
3.b Me refined with riding coordinates:
 C9(H9A,H9B,H9C)
3.c Aromatic/amide H refined with riding coordinates:
 C7(H7), C5(H5), C3(H3), C2(H2)
3.d Idealised tetrahedral OH refined as rotating group:
 O3(H3A)
;
_smtbx_masks_void_probe_radius 1.2
_smtbx_masks_void_truncation_radius 1.2
_olex2_submission_special_instructions 'No special instructions were received'

loop_
_space_group_symop_operation_xyz
'x, y, z'
'-y+3/4, x+1/4, z+1/4'
'-x+1/2, -y, z+1/2'
'y+3/4, -x+3/4, z+3/4'
'x+1/2, y+1/2, z+1/2'
'-y+5/4, x+3/4, z+3/4'
'-x+1, -y+1/2, z+1'
'y+5/4, -x+5/4, z+5/4'
'-x, -y, -z'
'y-3/4, -x-1/4, -z-1/4'
'x-1/2, y, -z-1/2'
'-y-3/4, x-3/4, -z-3/4'
'-x+1/2, -y+1/2, -z+1/2'
'y-1/4, -x+1/4, -z+1/4'
'x, y+1/2, -z'
'-y-1/4, x-1/4, -z-1/4'

loop_
_atom_site_label
_atom_site_type_symbol
_atom_site_fract_x
_atom_site_fract_y
_atom_site_fract_z
_atom_site_U_iso_or_equiv
_atom_site_adp_type
_atom_site_occupancy
_atom_site_site_symmetry_order
_atom_site_calc_flag
_atom_site_refinement_flags_posn
_atom_site_refinement_flags_adp
_atom_site_refinement_flags_occupancy
_atom_site_disorder_assembly
_atom_site_disorder_group
Zn1 Zn 0.83605(2) 0.52295(2) 0.10168(4) 0.03415(19) Uani 1 1 d . . . . .
Cl1 Cl 1.03976(7) 0.58695(9) -0.40413(17) 0.1012(6) Uani 1 1 d . . . . .
O2 O 0.82561(11) 0.47970(11) 0.3016(2) 0.0351(6) Uani 1 1 d . . . . .
O4 O 0.83598(13) 0.49886(15) 0.5254(3) 0.0551(8) Uani 1 1 d . . . . .
O1 O 0.88156(12) 0.54146(15) -0.0684(3) 0.0563(9) Uani 1 1 d . . . . .
O3 O 0.80613(17) 0.45081(13) 0.0137(3) 0.0585(9) Uani 1 1 d D . . . .
H3A H 0.787080 0.459063 -0.055060 0.088 Uiso 1 1 calc R U . . .
N1 N 0.90127(15) 0.55499(15) 0.2178(3) 0.0418(8) Uani 1 1 d . . . . .
C10 C 0.84770(18) 0.50819(19) 0.4046(4) 0.0399(10) Uani 1 1 d . . . . .
C6 C 0.93451(18) 0.5580(2) -0.0812(4) 0.0452(11) Uani 1 1 d . . . . .
C8 C 0.8920(2) 0.55322(19) 0.3697(4) 0.0477(11) Uani 1 1 d . . . . .
H8 H 0.928302 0.541640 0.412986 0.057 Uiso 1 1 calc R U . . .
C4 C 0.97049(18) 0.5708(2) 0.0312(4) 0.0486(11) Uani 1 1 d . . . . .
C7 C 0.9511(2) 0.5679(2) 0.1753(5) 0.0528(12) Uani 1 1 d . . . . .
H7 H 0.978319 0.576381 0.242975 0.063 Uiso 1 1 calc R U . . .
C5 C 0.95797(19) 0.5631(2) -0.2163(5) 0.0570(13) Uani 1 1 d . . . . .
H5 H 0.935040 0.555012 -0.292870 0.068 Uiso 1 1 calc R U . . .
C3 C 1.0274(2) 0.5863(3) 0.0051(6) 0.0717(16) Uani 1 1 d . . . . .
H3 H 1.051604 0.593397 0.080069 0.086 Uiso 1 1 calc R U . . .
C1 C 1.0131(2) 0.5797(2) -0.2360(6) 0.0659(15) Uani 1 1 d . . . . .
C2 C 1.0491(2) 0.5916(3) -0.1270(7) 0.0793(17) Uani 1 1 d . . . . .
H2 H 1.086983 0.602892 -0.141901 0.095 Uiso 1 1 calc R U . . .
C9 C 0.8758(3) 0.6112(2) 0.4277(5) 0.0727(16) Uani 1 1 d . . . . .
H9A H 0.870218 0.608100 0.526159 0.109 Uiso 1 1 calc R U . . .
H9B H 0.906024 0.638216 0.409084 0.109 Uiso 1 1 calc R U . . .
H9C H 0.840881 0.624179 0.384941 0.109 Uiso 1 1 calc R U . . .
H3B H 0.801(2) 0.4182(8) 0.051(4) 0.077(18) Uiso 1 1 d D . . . .

loop_
_atom_site_aniso_label
_atom_site_aniso_U_11
_atom_site_aniso_U_22
_atom_site_aniso_U_33
_atom_site_aniso_U_23
_atom_site_aniso_U_13
_atom_site_aniso_U_12
Zn1 0.0362(3) 0.0461(3) 0.0201(3) 0.00292(18) -0.00173(17) -0.0024(2)
Cl1 0.0730(10) 0.1527(16) 0.0781(10) 0.0406(10) 0.0430(8) 0.0200(10)
O2 0.0448(15) 0.0385(14) 0.0219(13) -0.0001(11) -0.0027(11) -0.0049(12)
O4 0.073(2) 0.076(2) 0.0165(15) -0.0070(14) 0.0080(13) -0.0165(17)
O1 0.0354(16) 0.109(3) 0.0246(14) 0.0149(16) 0.0020(12) -0.0049(16)
O3 0.106(3) 0.0452(19) 0.0244(15) 0.0033(14) -0.0203(16) -0.0111(18)
N1 0.045(2) 0.053(2) 0.0278(18) 0.0046(15) -0.0037(15) -0.0095(16)
C10 0.048(2) 0.048(2) 0.024(2) -0.0040(18) 0.0003(17) 0.0011(19)
C6 0.041(2) 0.060(3) 0.035(2) 0.015(2) 0.0053(18) 0.008(2)
C8 0.060(3) 0.059(3) 0.024(2) -0.0017(19) -0.0063(19) -0.016(2)
C4 0.041(2) 0.062(3) 0.043(3) 0.011(2) 0.002(2) 0.000(2)
C7 0.049(3) 0.066(3) 0.043(3) 0.008(2) -0.014(2) -0.015(2)
C5 0.042(3) 0.087(4) 0.042(3) 0.017(2) 0.007(2) 0.014(2)
C3 0.039(3) 0.115(5) 0.061(3) 0.014(3) -0.003(2) -0.013(3)
C1 0.043(3) 0.087(4) 0.068(3) 0.032(3) 0.020(3) 0.014(3)
C2 0.040(3) 0.098(4) 0.100(5) 0.019(4) 0.019(3) -0.007(3)
C9 0.119(5) 0.056(3) 0.043(3) -0.002(2) -0.002(3) -0.017(3)

loop_
_atom_type_symbol
_atom_type_description
_atom_type_scat_dispersion_real
_atom_type_scat_dispersion_imag
_atom_type_scat_source
C C 0.0033 0.0016 'International Tables Vol C Tables 4.2.6.8 and 6.1.1.4'
Cl Cl 0.1484 0.1585 'International Tables Vol C Tables 4.2.6.8 and 6.1.1.4'
N N 0.0061 0.0033 'International Tables Vol C Tables 4.2.6.8 and 6.1.1.4'
O O 0.0106 0.0060 'International Tables Vol C Tables 4.2.6.8 and 6.1.1.4'
Zn Zn 0.2839 1.4301 'International Tables Vol C Tables 4.2.6.8 and 6.1.1.4'
H H 0.0000 0.0000 'International Tables Vol C Tables 4.2.6.8 and 6.1.1.4'

loop_
_geom_angle_atom_site_label_1
_geom_angle_atom_site_label_2
_geom_angle_atom_site_label_3
_geom_angle
_geom_angle_site_symmetry_1
_geom_angle_site_symmetry_3
_geom_angle_publ_flag
O2 Zn1 O2 113.93(12) 6_544 . ?
O2 Zn1 N1 118.42(12) 6_544 . ?
O1 Zn1 O2 94.29(11) . 6_544 ?
O1 Zn1 O2 151.70(11) . . ?
O1 Zn1 O3 91.01(14) . . ?
O1 Zn1 N1 88.68(13) . . ?
O3 Zn1 O2 87.07(10) . . ?
O3 Zn1 O2 98.28(13) . 6_544 ?
O3 Zn1 N1 143.22(14) . . ?
N1 Zn1 O2 76.46(11) . . ?
Zn1 O2 Zn1 128.80(12) 8_454 . ?
C10 O2 Zn1 113.2(2) . . ?
C10 O2 Zn1 116.4(2) . 8_454 ?
C6 O1 Zn1 130.3(3) . . ?
Zn1 O3 H3A 109.5 . . ?
Zn1 O3 H3B 128(3) . . ?
H3A O3 H3B 118.5 . . ?
C8 N1 Zn1 115.3(3) . . ?
C7 N1 Zn1 126.4(3) . . ?
C7 N1 C8 117.4(4) . . ?
O2 C10 C8 117.1(3) . . ?
O4 C10 O2 123.5(4) . . ?
O4 C10 C8 119.4(4) . . ?
O1 C6 C4 123.8(4) . . ?
O1 C6 C5 118.6(4) . . ?
C4 C6 C5 117.5(4) . . ?
N1 C8 C10 109.8(3) . . ?
N1 C8 H8 107.6 . . ?
N1 C8 C9 112.2(4) . . ?
C10 C8 H8 107.6 . . ?
C10 C8 C9 111.6(4) . . ?
C9 C8 H8 107.6 . . ?
C6 C4 C7 122.7(4) . . ?
C3 C4 C6 118.9(4) . . ?
C3 C4 C7 118.4(4) . . ?
N1 C7 C4 126.9(4) . . ?
N1 C7 H7 116.5 . . ?
C4 C7 H7 116.5 . . ?
C6 C5 H5 119.4 . . ?
C1 C5 C6 121.2(5) . . ?
C1 C5 H5 119.4 . . ?
C4 C3 H3 118.7 . . ?
C2 C3 C4 122.6(5) . . ?
C2 C3 H3 118.7 . . ?
C5 C1 Cl1 119.7(4) . . ?
C5 C1 C2 121.9(5) . . ?
C2 C1 Cl1 118.4(4) . . ?
C3 C2 H2 121.1 . . ?
C1 C2 C3 117.8(5) . . ?
C1 C2 H2 121.1 . . ?
C8 C9 H9A 109.5 . . ?
C8 C9 H9B 109.5 . . ?
C8 C9 H9C 109.5 . . ?
H9A C9 H9B 109.5 . . ?
H9A C9 H9C 109.5 . . ?
H9B C9 H9C 109.5 . . ?

loop_
_geom_bond_atom_site_label_1
_geom_bond_atom_site_label_2
_geom_bond_distance
_geom_bond_site_symmetry_2
_geom_bond_publ_flag
Zn1 O2 2.187(2) . ?
Zn1 O2 2.018(3) 6_544 ?
Zn1 O1 1.998(3) . ?
Zn1 O3 2.005(3) . ?
Zn1 N1 2.028(3) . ?
Cl1 C1 1.743(5) . ?
O2 C10 1.299(5) . ?
O4 C10 1.216(5) . ?
O1 C6 1.296(5) . ?
O3 H3A 0.8200 . ?
O3 H3B 0.8500(11) . ?
N1 C8 1.479(5) . ?
N1 C7 1.266(5) . ?
C10 C8 1.508(6) . ?
C6 C4 1.401(6) . ?
C6 C5 1.416(6) . ?
C8 H8 0.9800 . ?
C8 C9 1.508(7) . ?
C4 C7 1.462(6) . ?
C4 C3 1.396(6) . ?
C7 H7 0.9300 . ?
C5 H5 0.9300 . ?
C5 C1 1.353(7) . ?
C3 H3 0.9300 . ?
C3 C2 1.375(7) . ?
C1 C2 1.372(8) . ?
C2 H2 0.9300 . ?
C9 H9A 0.9600 . ?
C9 H9B 0.9600 . ?
C9 H9C 0.9600 . ?

loop_
_geom_hbond_atom_site_label_D
_geom_hbond_atom_site_label_H
_geom_hbond_atom_site_label_A
_geom_hbond_distance_DH
_geom_hbond_distance_HA
_geom_hbond_distance_DA
_geom_hbond_angle_DHA
_geom_hbond_site_symmetry_A
_geom_hbond_publ_flag
O3 H3A O4 0.82 2.13 2.789(4) 136.8 8_453 yes
C9 H9C Cl1 0.96 2.99 3.616(5) 123.7 10_675 yes
C9 H9C O4 0.96 2.50 3.303(7) 140.9 6_544 yes
O3 H3B O1 0.8500(11) 1.721(16) 2.531(4) 159(4) 8_454 yes

loop_
_geom_torsion_atom_site_label_1
_geom_torsion_atom_site_label_2
_geom_torsion_atom_site_label_3
_geom_torsion_atom_site_label_4
_geom_torsion
_geom_torsion_site_symmetry_1
_geom_torsion_site_symmetry_2
_geom_torsion_site_symmetry_3
_geom_torsion_site_symmetry_4
_geom_torsion_publ_flag
Zn1 O2 C10 O4 -3.7(6) 8_454 . . . ?
Zn1 O2 C10 O4 163.1(4) . . . . ?
Zn1 O2 C10 C8 173.6(3) 8_454 . . . ?
Zn1 O2 C10 C8 -19.6(5) . . . . ?
Zn1 O1 C6 C4 -5.3(7) . . . . ?
Zn1 O1 C6 C5 174.2(3) . . . . ?
Zn1 N1 C8 C10 22.0(5) . . . . ?
Zn1 N1 C8 C9 -102.8(4) . . . . ?
Zn1 N1 C7 C4 9.8(7) . . . . ?
Cl1 C1 C2 C3 179.3(5) . . . . ?
O2 C10 C8 N1 -0.3(6) . . . . ?
O2 C10 C8 C9 124.9(4) . . . . ?
O4 C10 C8 N1 177.1(4) . . . . ?
O4 C10 C8 C9 -57.7(6) . . . . ?
O1 C6 C4 C7 -1.4(7) . . . . ?
O1 C6 C4 C3 177.8(5) . . . . ?
O1 C6 C5 C1 -179.4(5) . . . . ?
C6 C4 C7 N1 -1.2(8) . . . . ?
C6 C4 C3 C2 2.4(9) . . . . ?
C6 C5 C1 Cl1 -178.6(4) . . . . ?
C6 C5 C1 C2 0.7(8) . . . . ?
C8 N1 C7 C4 178.3(4) . . . . ?
C4 C6 C5 C1 0.1(7) . . . . ?
C4 C3 C2 C1 -1.5(10) . . . . ?
C7 N1 C8 C10 -147.8(4) . . . . ?
C7 N1 C8 C9 87.4(5) . . . . ?
C7 C4 C3 C2 -178.3(5) . . . . ?
C5 C6 C4 C7 179.1(4) . . . . ?
C5 C6 C4 C3 -1.6(7) . . . . ?
C5 C1 C2 C3 -0.1(9) . . . . ?
C3 C4 C7 N1 179.5(5) . . . . ?

loop_
_smtbx_masks_void_nr
_smtbx_masks_void_average_x
_smtbx_masks_void_average_y
_smtbx_masks_void_average_z
_smtbx_masks_void_volume
_smtbx_masks_void_count_electrons
_smtbx_masks_void_content
1 0.000 0.250 0.374 215.1 4.0 ?
2 0.000 0.750 -0.294 215.1 4.0 ?
3 0.500 0.250 -0.755 215.1 4.0 ?
4 0.500 0.750 -0.703 215.1 4.0 ?
